data_4319629
loop_
_publ_author_name
'F. Albert Cotton'
'James P. Donahue'
'Carlos A. Murillo'

_publ_section_title
;
 Quadridentate Bridging EO~4~^2-^ (E = S, Mo, W) Ligands and Their Role as
 Electronic Bridges
;
_journal_name_full 'Inorganic Chemistry'
_journal_page_first 2229
_journal_page_last 2233
_journal_paper_doi 10.1021/ic0012470
_journal_volume 40
_journal_year 2001
_chemical_compound_source synthesized
_chemical_formula_analytical 'not measured'
_chemical_formula_moiety
;
 [[(H3 C O C6 H4 N)2 C H]3 Mo2]2 (W O4) . (Cl C H2 C H2 Cl)
 . 0.5(C6 H14)
;
_chemical_formula_structural
;
 [Mo2(DAniF)3]2(mu-WO4).(ClCH2CH2Cl).0.5(C6H14)
;
_chemical_formula_sum 'C95 H101 Cl2 Mo4 N12 O16 W'
_chemical_formula_weight 2305.39
_chemical_melting_point ?
_chemical_name_systematic
;
 ?
;
_space_group_IT_number 2
_symmetry_cell_setting triclinic
_symmetry_space_group_name_Hall '-P 1'
_symmetry_space_group_name_H-M 'P -1'
_atom_sites_solution_hydrogens geom
_atom_sites_solution_primary direct
_atom_sites_solution_secondary difmap
_audit_creation_method SHELXL
_cell_angle_alpha 90.93(2)
_cell_angle_beta 94.22(3)
_cell_angle_gamma 94.70(2)
_cell_formula_units_Z 2
_cell_length_a 12.595(3)
_cell_length_b 12.931(3)
_cell_length_c 28.781(7)
_cell_measurement_reflns_used 184
_cell_measurement_temperature 213(2)
_cell_measurement_theta_max 20.8
_cell_measurement_theta_min 9.1
_cell_volume 4657.8(19)
_computing_cell_refinement 'MADNES (Enraf-Nonius, 1989)'
_computing_data_collection 'MADNES (Enraf-Nonius, 1989)'
_computing_data_reduction 'PROCOR (Kabsch, 1988)'
_computing_molecular_graphics 'SHELXTL V.5 (Siemens, 1994)'
_computing_publication_material CIFTAB
_computing_structure_refinement 'SHELXL-93 (Sheldrick, 1993)'
_computing_structure_solution 'SHELXS-86 (Sheldrick, 1990)'
_diffrn_ambient_temperature 213(2)
_diffrn_measurement_device 'Enraf-Nonius FAST area detector'
_diffrn_measurement_method 'ellipsoid-mask fitting'
_diffrn_radiation_monochromator graphite
_diffrn_radiation_source 'fine-focus sealed tube'
_diffrn_radiation_type MoK\a
_diffrn_radiation_wavelength 0.71073
_diffrn_reflns_av_R_equivalents 0.0492
_diffrn_reflns_av_sigmaI/netI 0.0447
_diffrn_reflns_limit_h_max 13
_diffrn_reflns_limit_h_min -13
_diffrn_reflns_limit_k_max 13
_diffrn_reflns_limit_k_min -13
_diffrn_reflns_limit_l_max 30
_diffrn_reflns_limit_l_min -30
_diffrn_reflns_number 17469
_diffrn_reflns_theta_max 22.22
_diffrn_reflns_theta_min 2.24
_diffrn_standards_number 'none (area detector data)'
_exptl_absorpt_coefficient_mu 1.884
_exptl_absorpt_correction_T_max 0.981
_exptl_absorpt_correction_T_min 0.692
_exptl_absorpt_correction_type multi-scan
_exptl_crystal_colour orange
_exptl_crystal_density_diffrn 1.644
_exptl_crystal_density_meas ?
_exptl_crystal_density_method none
_exptl_crystal_description plate
_exptl_crystal_F_000 2318
_exptl_crystal_size_max 0.30
_exptl_crystal_size_mid 0.20
_exptl_crystal_size_min 0.015
_refine_diff_density_max 1.825
_refine_diff_density_min -2.126
_refine_diff_density_rms 0.202
_refine_ls_extinction_coef noref
_refine_ls_extinction_method none
_refine_ls_goodness_of_fit_all 1.108
_refine_ls_goodness_of_fit_obs 1.095
_refine_ls_hydrogen_treatment noref
_refine_ls_matrix_type full
_refine_ls_number_parameters 600
_refine_ls_number_reflns 10005
_refine_ls_number_restraints 0
_refine_ls_restrained_S_all 1.120
_refine_ls_restrained_S_obs 1.095
_refine_ls_R_factor_all 0.0936
_refine_ls_R_factor_obs 0.0789
_refine_ls_shift/esd_max 0.041
_refine_ls_shift/esd_mean 0.001
_refine_ls_structure_factor_coef Fsqd
_refine_ls_weighting_details 'w=1/[\s^2^(Fo^2^)+(0.0000P)^2^+197.1932P] where P=(Fo^2^+2Fc^2^)/3'
_refine_ls_weighting_scheme calc
_refine_ls_wR_factor_all 0.1890
_refine_ls_wR_factor_obs 0.1728
_reflns_number_observed 8816
_reflns_number_total 10035
_reflns_observed_criterion >2sigma(I)
_cod_data_source_file ic0012470_1.cif
_cod_data_source_block '[Mo2(DAniF)3]2(mu-WO4).(ClCH2CH2Cl).0.5(C6H14)'
_cod_depositor_comments
;
The following automatic conversions were performed:

'_chemical_melting_point' value 'not measured' was changed to '?' -
the value is undefined or not given.

Automatic conversion script
Id: cif_fix_values 1569 2011-02-09 13:29:24Z adriana 

The following automatic conversions were performed:

'_geom_angle_publ_flag' value 'Y' changed to 'y' according to the
built-in table from CIF Core dictionary named 'cif_core.dic' version
2.4.1 from 2010-06-29 (112 times).

'_geom_angle_publ_flag' value 'N'
changed to 'n' according to the built-in table from CIF Core
dictionary named 'cif_core.dic' version 2.4.1 from 2010-06-29 (149
times).

'_geom_bond_publ_flag' value 'Y' changed to 'y' according to
the built-in table from CIF Core dictionary named 'cif_core.dic'
version 2.4.1 from 2010-06-29 (48 times).

'_geom_bond_publ_flag'
value 'N' changed to 'n' according to the built-in table from CIF
Core dictionary named 'cif_core.dic' version 2.4.1 from 2010-06-29
(110 times).

Automatic conversion script
Id: cif_fix_values 1646 2011-03-28 12:23:43Z adriana 

The following automatic conversions were performed:

'_exptl_crystal_density_meas' value 'not measured' was changed to '?'
- the value is perceived as not measured.

Automatic conversion script
Id: cif_fix_values 3008 2015-01-20 13:52:24Z robertas 

The following automatic conversions were performed:

'_refine_ls_weighting_scheme' value 'calc
w=1/[\s^2^(Fo^2^)+(0.0000P)^2^+197.1932P] where P=(Fo^2^+2Fc^2^)/3'
was changed to 'calc'. New tag '_refine_ls_weighting_details' was
created. The value of the new tag was set to
'w=1/[\s^2^(Fo^2^)+(0.0000P)^2^+197.1932P] where P=(Fo^2^+2Fc^2^)/3'.

Automatic conversion script
Id: cif_fix_values 3143 2015-03-26 13:38:13Z robertas 
;
_cod_original_cell_volume 4657.9(17)
_cod_database_code 4319629

loop_
_symmetry_equiv_pos_as_xyz
'x, y, z'
'-x, -y, -z'

loop_
_atom_site_aniso_label
_atom_site_aniso_U_11
_atom_site_aniso_U_22
_atom_site_aniso_U_33
_atom_site_aniso_U_23
_atom_site_aniso_U_13
_atom_site_aniso_U_12
W1 0.0218(4) 0.0293(4) 0.0348(4) 0.0009(3) 0.0030(3) 0.0026(3)
Mo1 0.0119(7) 0.0187(7) 0.0256(7) -0.0005(6) 0.0016(5) -0.0012(5)
Mo2 0.0142(7) 0.0179(7) 0.0236(7) -0.0020(6) 0.0003(5) -0.0004(5)
Mo3 0.0085(6) 0.0152(7) 0.0254(7) 0.0007(6) 0.0016(5) 0.0006(5)
Mo4 0.0102(7) 0.0168(7) 0.0237(7) 0.0009(6) 0.0018(5) 0.0010(5)
O1 0.020(6) 0.022(6) 0.025(6) -0.002(5) 0.003(4) 0.001(4)
O2 0.010(5) 0.029(6) 0.015(5) 0.000(5) -0.007(4) -0.006(4)
O3 0.010(5) 0.017(5) 0.027(6) 0.005(4) 0.001(4) 0.001(4)
O4 0.024(6) 0.025(6) 0.014(5) -0.001(4) -0.002(4) 0.001(5)
Cl1 0.052(3) 0.079(4) 0.080(4) -0.034(3) -0.006(3) 0.018(3)
C1S 0.111(24) 0.133(26) 0.102(23) -0.012(20) 0.023(18) 0.080(21)

loop_
_atom_site_label
_atom_site_type_symbol
_atom_site_fract_x
_atom_site_fract_y
_atom_site_fract_z
_atom_site_U_iso_or_equiv
_atom_site_thermal_displace_type
_atom_site_occupancy
_atom_site_calc_flag
_atom_site_refinement_flags
_atom_site_disorder_group
W1 W 0.41851(5) 0.21664(5) 0.25855(2) 0.0286(2) Uani 1 d . .
Mo1 Mo 0.49537(10) 0.30050(10) 0.16055(4) 0.0189(3) Uani 1 d . .
Mo2 Mo 0.42179(10) 0.14756(10) 0.15169(4) 0.0188(3) Uani 1 d . .
Mo3 Mo 0.51339(9) 0.17426(9) 0.36578(4) 0.0164(3) Uani 1 d . .
Mo4 Mo 0.36148(9) 0.23175(9) 0.36624(4) 0.0169(3) Uani 1 d . .
O1 O 0.4668(7) 0.3333(7) 0.2322(3) 0.022(2) Uani 1 d . .
O2 O 0.3594(7) 0.1203(7) 0.2179(3) 0.019(2) Uani 1 d . .
O3 O 0.5266(7) 0.1629(7) 0.2906(3) 0.018(2) Uani 1 d . .
O4 O 0.3169(8) 0.2489(7) 0.2940(3) 0.021(2) Uani 1 d . .
O5 O 1.0025(10) 0.5267(10) 0.2244(4) 0.047(3) Uiso 1 d . .
O6 O 0.6113(9) -0.3374(9) 0.2097(4) 0.042(3) Uiso 1 d . .
O7 O 0.7552(10) 0.6610(10) 0.0240(4) 0.052(3) Uiso 1 d . .
O8 O 0.2596(10) -0.2006(10) -0.0210(4) 0.048(3) Uiso 1 d . .
O9 O 0.3057(9) 0.7946(9) 0.1550(4) 0.043(3) Uiso 1 d . .
O10 O -0.1142(11) -0.0553(11) 0.1116(5) 0.059(4) Uiso 1 d . .
O11 O 1.0324(10) 0.4028(9) 0.3449(4) 0.046(3) Uiso 1 d . .
O12 O 0.1942(9) 0.7307(9) 0.3279(4) 0.037(3) Uiso 1 d . .
O13 O 0.8930(10) 0.0383(9) 0.5388(4) 0.044(3) Uiso 1 d . .
O14 O 0.0220(10) 0.3652(9) 0.5318(4) 0.044(3) Uiso 1 d . .
O15 O 0.6899(9) -0.3268(9) 0.3566(4) 0.038(3) Uiso 1 d . .
O16 O -0.1468(11) -0.0033(11) 0.2910(5) 0.061(4) Uiso 1 d . .
N1 N 0.6452(9) 0.2475(9) 0.1849(4) 0.020(3) Uiso 1 d . .
N2 N 0.5647(9) 0.0816(9) 0.1755(4) 0.020(3) Uiso 1 d . .
N3 N 0.5395(10) 0.3054(10) 0.0905(4) 0.028(3) Uiso 1 d . .
N4 N 0.4581(9) 0.1400(9) 0.0821(4) 0.023(3) Uiso 1 d . .
N5 N 0.3471(10) 0.3678(9) 0.1447(4) 0.024(3) Uiso 1 d . .
N6 N 0.2679(9) 0.2019(9) 0.1340(4) 0.020(3) Uiso 1 d . .
N7 N 0.5928(9) 0.3255(9) 0.3619(4) 0.017(3) Uiso 1 d . .
N8 N 0.4282(9) 0.3881(9) 0.3639(4) 0.016(3) Uiso 1 d . .
N9 N 0.5296(9) 0.1687(9) 0.4396(4) 0.020(3) Uiso 1 d . .
N10 N 0.3633(9) 0.2272(9) 0.4395(4) 0.020(3) Uiso 1 d . .
N11 N 0.4476(9) 0.0156(9) 0.3595(4) 0.018(3) Uiso 1 d . .
N12 N 0.2824(9) 0.0795(9) 0.3544(4) 0.022(3) Uiso 1 d . .
C1 C 0.6501(12) 0.1478(11) 0.1885(5) 0.024(4) Uiso 1 d . .
H1A H 0.7133(12) 0.1221(11) 0.2002(5) 0.029 Uiso 1 calc R .
C2 C 0.7395(11) 0.3144(11) 0.1978(5) 0.019(3) Uiso 1 d . .
C3 C 0.7300(13) 0.4031(12) 0.2229(5) 0.028(4) Uiso 1 d . .
H3A H 0.6642(13) 0.4143(12) 0.2339(5) 0.034 Uiso 1 calc R .
C4 C 0.8142(12) 0.4762(13) 0.2326(5) 0.030(4) Uiso 1 d . .
H4A H 0.8048(12) 0.5359(13) 0.2497(5) 0.036 Uiso 1 calc R .
C5 C 0.9122(12) 0.4616(12) 0.2171(5) 0.028(4) Uiso 1 d . .
C6 C 0.9239(14) 0.3728(13) 0.1905(6) 0.040(4) Uiso 1 d . .
H6A H 0.9895(14) 0.3633(13) 0.1788(6) 0.048 Uiso 1 calc R .
C7 C 0.8376(13) 0.2974(13) 0.1811(6) 0.032(4) Uiso 1 d . .
H7A H 0.8460(13) 0.2373(13) 0.1641(6) 0.039 Uiso 1 calc R .
C8 C 0.9978(17) 0.6137(16) 0.2555(7) 0.061(6) Uiso 1 d . .
H8A H 1.0656(17) 0.6539(16) 0.2581(7) 0.092 Uiso 1 calc R .
H8B H 0.9812(17) 0.5893(16) 0.2857(7) 0.092 Uiso 1 calc R .
H8C H 0.9434(17) 0.6561(16) 0.2436(7) 0.092 Uiso 1 calc R .
C9 C 0.5756(12) -0.0268(12) 0.1845(5) 0.026(4) Uiso 1 d . .
C10 C 0.5224(14) -0.0751(13) 0.2193(6) 0.036(4) Uiso 1 d . .
H10A H 0.4790(14) -0.0373(13) 0.2368(6) 0.044 Uiso 1 calc R .
C11 C 0.5321(13) -0.1785(12) 0.2289(6) 0.031(4) Uiso 1 d . .
H11A H 0.4954(13) -0.2099(12) 0.2525(6) 0.037 Uiso 1 calc R .
C12 C 0.5966(13) -0.2345(12) 0.2031(6) 0.030(4) Uiso 1 d . .
C13 C 0.6467(14) -0.1870(14) 0.1668(6) 0.043(5) Uiso 1 d . .
H13A H 0.6870(14) -0.2254(14) 0.1481(6) 0.052 Uiso 1 calc R .
C14 C 0.6374(12) -0.0839(12) 0.1580(5) 0.028(4) Uiso 1 d . .
H14A H 0.6730(12) -0.0525(12) 0.1341(5) 0.034 Uiso 1 calc R .
C15 C 0.5422(14) -0.3931(14) 0.2390(6) 0.043(5) Uiso 1 d . .
H15A H 0.5604(14) -0.4637(14) 0.2408(6) 0.065 Uiso 1 calc R .
H15B H 0.4696(14) -0.3919(14) 0.2264(6) 0.065 Uiso 1 calc R .
H15C H 0.5499(14) -0.3616(14) 0.2696(6) 0.065 Uiso 1 calc R .
C16 C 0.5097(11) 0.2223(11) 0.0639(5) 0.020(3) Uiso 1 d . .
H16A H 0.5246(11) 0.2211(11) 0.0328(5) 0.024 Uiso 1 calc R .
C17 C 0.5946(11) 0.3906(11) 0.0708(5) 0.018(3) Uiso 1 d . .
C18 C 0.5940(13) 0.4109(13) 0.0235(6) 0.033(4) Uiso 1 d . .
H18A H 0.5571(13) 0.3635(13) 0.0023(6) 0.040 Uiso 1 calc R .
C19 C 0.6465(13) 0.4992(13) 0.0072(6) 0.037(4) Uiso 1 d . .
H19A H 0.6435(13) 0.5114(13) -0.0247(6) 0.045 Uiso 1 calc R .
C20 C 0.7031(13) 0.5686(12) 0.0377(5) 0.029(4) Uiso 1 d . .
C21 C 0.7060(13) 0.5516(13) 0.0836(6) 0.036(4) Uiso 1 d . .
H21A H 0.7428(13) 0.6001(13) 0.1043(6) 0.043 Uiso 1 calc R .
C22 C 0.6546(13) 0.4622(12) 0.1005(6) 0.032(4) Uiso 1 d . .
H22A H 0.6606(13) 0.4502(12) 0.1323(6) 0.039 Uiso 1 calc R .
C23 C 0.7503(16) 0.6807(15) -0.0232(7) 0.052(5) Uiso 1 d . .
H23A H 0.7890(16) 0.7462(15) -0.0283(7) 0.078 Uiso 1 calc R .
H23B H 0.6771(16) 0.6829(15) -0.0348(7) 0.078 Uiso 1 calc R .
H23C H 0.7815(16) 0.6266(15) -0.0394(7) 0.078 Uiso 1 calc R .
C24 C 0.4142(11) 0.0572(11) 0.0527(5) 0.020(3) Uiso 1 d . .
C25 C 0.3747(13) 0.0645(13) 0.0061(6) 0.032(4) Uiso 1 d . .
H25A H 0.3831(13) 0.1285(13) -0.0081(6) 0.038 Uiso 1 calc R .
C26 C 0.3246(13) -0.0174(12) -0.0194(6) 0.032(4) Uiso 1 d . .
H26A H 0.3002(13) -0.0090(12) -0.0503(6) 0.039 Uiso 1 calc R .
C27 C 0.3103(13) -0.1122(13) 0.0008(6) 0.034(4) Uiso 1 d . .
C28 C 0.3467(13) -0.1242(13) 0.0463(6) 0.033(4) Uiso 1 d . .
H28A H 0.3354(13) -0.1879(13) 0.0605(6) 0.039 Uiso 1 calc R .
C29 C 0.3995(13) -0.0423(13) 0.0705(6) 0.034(4) Uiso 1 d . .
H29A H 0.4274(13) -0.0530(13) 0.1007(6) 0.041 Uiso 1 calc R .
C30 C 0.2160(18) -0.1931(18) -0.0664(8) 0.067(6) Uiso 1 d . .
H30A H 0.1835(18) -0.2597(18) -0.0772(8) 0.100 Uiso 1 calc R .
H30B H 0.2714(18) -0.1707(18) -0.0861(8) 0.100 Uiso 1 calc R .
H30C H 0.1630(18) -0.1438(18) -0.0672(8) 0.100 Uiso 1 calc R .
C31 C 0.2590(12) 0.3019(11) 0.1373(5) 0.022(3) Uiso 1 d . .
H31A H 0.1918(12) 0.3273(11) 0.1345(5) 0.026 Uiso 1 calc R .
C32 C 0.3327(11) 0.4764(11) 0.1493(5) 0.018(3) Uiso 1 d . .
C33 C 0.2541(13) 0.5147(13) 0.1742(6) 0.031(4) Uiso 1 d . .
H33A H 0.2093(13) 0.4695(13) 0.1902(6) 0.038 Uiso 1 calc R .
C34 C 0.2420(13) 0.6184(12) 0.1754(5) 0.029(4) Uiso 1 d . .
H34A H 0.1863(13) 0.6423(12) 0.1909(5) 0.035 Uiso 1 calc R .
C35 C 0.3090(12) 0.6878(12) 0.1546(5) 0.028(4) Uiso 1 d . .
C36 C 0.3891(13) 0.6521(13) 0.1303(6) 0.031(4) Uiso 1 d . .
H36A H 0.4356(13) 0.6987(13) 0.1158(6) 0.037 Uiso 1 calc R .
C37 C 0.4006(12) 0.5473(11) 0.1275(5) 0.024(4) Uiso 1 d . .
H37A H 0.4545(12) 0.5235(11) 0.1108(5) 0.029 Uiso 1 calc R .
C38 C 0.2321(17) 0.8376(17) 0.1823(8) 0.065(6) Uiso 1 d . .
H38A H 0.2380(17) 0.9117(17) 0.1795(8) 0.097 Uiso 1 calc R .
H38B H 0.2467(17) 0.8201(17) 0.2143(8) 0.097 Uiso 1 calc R .
H38C H 0.1610(17) 0.8103(17) 0.1718(8) 0.097 Uiso 1 calc R .
C39 C 0.1707(12) 0.1346(11) 0.1282(5) 0.024(3) Uiso 1 d . .
C40 C 0.0901(13) 0.1370(14) 0.1587(6) 0.038(4) Uiso 1 d . .
H40A H 0.1002(13) 0.1814(14) 0.1847(6) 0.046 Uiso 1 calc R .
C41 C -0.0013(14) 0.0771(13) 0.1516(6) 0.041(4) Uiso 1 d . .
H41A H -0.0552(14) 0.0833(13) 0.1716(6) 0.049 Uiso 1 calc R .
C42 C -0.0168(14) 0.0063(14) 0.1149(6) 0.039(4) Uiso 1 d . .
C43 C 0.0611(14) -0.0032(14) 0.0847(6) 0.043(5) Uiso 1 d . .
H43A H 0.0522(14) -0.0517(14) 0.0603(6) 0.051 Uiso 1 calc R .
C44 C 0.1563(13) 0.0644(12) 0.0923(6) 0.030(4) Uiso 1 d . .
H44A H 0.2100(13) 0.0601(12) 0.0721(6) 0.036 Uiso 1 calc R .
C45 C -0.1259(21) -0.1324(20) 0.0778(9) 0.084(8) Uiso 1 d . .
H45A H -0.1950(21) -0.1695(20) 0.0786(9) 0.127 Uiso 1 calc R .
H45B H -0.0715(21) -0.1794(20) 0.0835(9) 0.127 Uiso 1 calc R .
H45C H -0.1196(21) -0.1023(20) 0.0478(9) 0.127 Uiso 1 calc R .
C46 C 0.5335(12) 0.4033(12) 0.3595(5) 0.025(4) Uiso 1 d . .
H46A H 0.5644(12) 0.4698(12) 0.3548(5) 0.030 Uiso 1 calc R .
C47 C 0.7054(11) 0.3455(11) 0.3566(5) 0.017(3) Uiso 1 d . .
C48 C 0.7672(12) 0.4231(11) 0.3824(5) 0.024(4) Uiso 1 d . .
H48A H 0.7354(12) 0.4638(11) 0.4034(5) 0.029 Uiso 1 calc R .
C49 C 0.8748(14) 0.4409(13) 0.3772(6) 0.036(4) Uiso 1 d . .
H49A H 0.9142(14) 0.4958(13) 0.3933(6) 0.043 Uiso 1 calc R .
C50 C 0.9240(13) 0.3780(12) 0.3483(6) 0.031(4) Uiso 1 d . .
C51 C 0.8656(13) 0.2967(12) 0.3243(6) 0.031(4) Uiso 1 d . .
H51A H 0.8995(13) 0.2527(12) 0.3054(6) 0.037 Uiso 1 calc R .
C52 C 0.7563(11) 0.2802(11) 0.3281(5) 0.021(3) Uiso 1 d . .
H52A H 0.7171(11) 0.2255(11) 0.3117(5) 0.025 Uiso 1 calc R .
C53 C 1.0836(15) 0.3465(14) 0.3111(6) 0.044(5) Uiso 1 d . .
H53A H 1.1579(15) 0.3708(14) 0.3122(6) 0.066 Uiso 1 calc R .
H53B H 1.0506(15) 0.3571(14) 0.2806(6) 0.066 Uiso 1 calc R .
H53C H 1.0768(15) 0.2739(14) 0.3179(6) 0.066 Uiso 1 calc R .
C54 C 0.3666(11) 0.4737(11) 0.3549(5) 0.020(3) Uiso 1 d . .
C55 C 0.3593(12) 0.5204(11) 0.3116(5) 0.025(4) Uiso 1 d . .
H55A H 0.3953(12) 0.4947(11) 0.2874(5) 0.030 Uiso 1 calc R .
C56 C 0.2999(12) 0.6038(12) 0.3040(6) 0.030(4) Uiso 1 d . .
H56A H 0.2957(12) 0.6329(12) 0.2746(6) 0.036 Uiso 1 calc R .
C57 C 0.2467(12) 0.6451(12) 0.3388(5) 0.026(4) Uiso 1 d . .
C58 C 0.2511(13) 0.6017(12) 0.3817(6) 0.030(4) Uiso 1 d . .
H58A H 0.2171(13) 0.6304(12) 0.4059(6) 0.036 Uiso 1 calc R .
C59 C 0.3075(13) 0.5132(13) 0.3891(6) 0.033(4) Uiso 1 d . .
H59A H 0.3053(13) 0.4803(13) 0.4176(6) 0.040 Uiso 1 calc R .
C60 C 0.1284(15) 0.7688(15) 0.3618(6) 0.046(5) Uiso 1 d . .
H60A H 0.0961(15) 0.8288(15) 0.3501(6) 0.069 Uiso 1 calc R .
H60B H 0.1714(15) 0.7873(15) 0.3901(6) 0.069 Uiso 1 calc R .
H60C H 0.0735(15) 0.7158(15) 0.3680(6) 0.069 Uiso 1 calc R .
C61 C 0.4506(10) 0.1962(10) 0.4635(5) 0.015(3) Uiso 1 d . .
H61A H 0.4551(10) 0.1943(10) 0.4959(5) 0.018 Uiso 1 calc R .
C62 C 0.6215(11) 0.1327(11) 0.4658(5) 0.018(3) Uiso 1 d . .
C63 C 0.6182(14) 0.0830(13) 0.5062(6) 0.036(4) Uiso 1 d . .
H63A H 0.5526(14) 0.0694(13) 0.5188(6) 0.043 Uiso 1 calc R .
C64 C 0.7090(13) 0.0512(13) 0.5300(6) 0.034(4) Uiso 1 d . .
H64A H 0.7041(13) 0.0176(13) 0.5582(6) 0.041 Uiso 1 calc R .
C65 C 0.8042(13) 0.0690(12) 0.5122(5) 0.029(4) Uiso 1 d . .
C66 C 0.8136(14) 0.1204(13) 0.4713(6) 0.039(4) Uiso 1 d . .
H66A H 0.8800(14) 0.1351(13) 0.4597(6) 0.046 Uiso 1 calc R .
C67 C 0.7203(13) 0.1502(12) 0.4475(6) 0.031(4) Uiso 1 d . .
H67A H 0.7245(13) 0.1823(12) 0.4189(6) 0.038 Uiso 1 calc R .
C68 C 0.9889(14) 0.1010(14) 0.5390(7) 0.046(5) Uiso 1 d . .
H68A H 1.0430(14) 0.0712(14) 0.5585(7) 0.069 Uiso 1 calc R .
H68B H 0.9787(14) 0.1691(14) 0.5508(7) 0.069 Uiso 1 calc R .
H68C H 1.0109(14) 0.1058(14) 0.5078(7) 0.069 Uiso 1 calc R .
C69 C 0.2768(11) 0.2594(11) 0.4642(5) 0.020(3) Uiso 1 d . .
C70 C 0.1899(12) 0.2961(11) 0.4391(5) 0.026(4) Uiso 1 d . .
H70A H 0.1899(12) 0.2984(11) 0.4068(5) 0.031 Uiso 1 calc R .
C71 C 0.1034(12) 0.3292(11) 0.4602(5) 0.024(4) Uiso 1 d . .
H71A H 0.0457(12) 0.3505(11) 0.4418(5) 0.029 Uiso 1 calc R .
C72 C 0.1006(13) 0.3313(12) 0.5063(5) 0.030(4) Uiso 1 d . .
C73 C 0.1885(15) 0.2998(15) 0.5330(7) 0.049(5) Uiso 1 d . .
H73A H 0.1896(15) 0.3036(15) 0.5653(7) 0.059 Uiso 1 calc R .
C74 C 0.2736(16) 0.2633(15) 0.5126(7) 0.051(5) Uiso 1 d . .
H74A H 0.3302(16) 0.2408(15) 0.5313(7) 0.061 Uiso 1 calc R .
C75 C -0.0744(16) 0.3868(16) 0.5058(7) 0.058(6) Uiso 1 d . .
H75A H -0.1241(16) 0.4098(16) 0.5266(7) 0.087 Uiso 1 calc R .
H75B H -0.1049(16) 0.3249(16) 0.4893(7) 0.087 Uiso 1 calc R .
H75C H -0.0588(16) 0.4400(16) 0.4838(7) 0.087 Uiso 1 calc R .
C76 C 0.3427(11) 0.0021(11) 0.3500(5) 0.020(3) Uiso 1 d . .
H76A H 0.3114(11) -0.0629(11) 0.3401(5) 0.024 Uiso 1 calc R .
C77 C 0.5088(11) -0.0718(11) 0.3602(5) 0.021(3) Uiso 1 d . .
C78 C 0.4726(13) -0.1704(12) 0.3745(5) 0.030(4) Uiso 1 d . .
H78A H 0.4053(13) -0.1799(12) 0.3859(5) 0.036 Uiso 1 calc R .
C79 C 0.5317(12) -0.2518(12) 0.3725(5) 0.028(4) Uiso 1 d . .
H79A H 0.5036(12) -0.3170(12) 0.3810(5) 0.034 Uiso 1 calc R .
C80 C 0.6349(12) -0.2392(12) 0.3578(5) 0.028(4) Uiso 1 d . .
C81 C 0.6770(12) -0.1416(11) 0.3466(5) 0.025(4) Uiso 1 d . .
H81A H 0.7474(12) -0.1309(11) 0.3388(5) 0.030 Uiso 1 calc R .
C82 C 0.6132(12) -0.0607(12) 0.3472(5) 0.029(4) Uiso 1 d . .
H82A H 0.6410(12) 0.0044(12) 0.3385(5) 0.035 Uiso 1 calc R .
C83 C 0.7835(14) -0.3182(14) 0.3327(6) 0.044(5) Uiso 1 d . .
H83A H 0.8157(14) -0.3829(14) 0.3338(6) 0.066 Uiso 1 calc R .
H83B H 0.8326(14) -0.2644(14) 0.3471(6) 0.066 Uiso 1 calc R .
H83C H 0.7660(14) -0.3014(14) 0.3008(6) 0.066 Uiso 1 calc R .
C84 C 0.1727(12) 0.0592(11) 0.3370(5) 0.023(3) Uiso 1 d . .
C85 C 0.1474(14) 0.0227(13) 0.2922(6) 0.035(4) Uiso 1 d . .
H85A H 0.2018(14) 0.0134(13) 0.2728(6) 0.042 Uiso 1 calc R .
C86 C 0.0387(14) -0.0011(14) 0.2748(6) 0.041(4) Uiso 1 d . .
H86A H 0.0216(14) -0.0274(14) 0.2447(6) 0.049 Uiso 1 calc R .
C87 C -0.0381(14) 0.0158(14) 0.3036(6) 0.039(4) Uiso 1 d . .
C88 C -0.0131(14) 0.0538(13) 0.3479(6) 0.039(4) Uiso 1 d . .
H88A H -0.0678(14) 0.0654(13) 0.3669(6) 0.046 Uiso 1 calc R .
C89 C 0.0945(12) 0.0761(12) 0.3656(6) 0.030(4) Uiso 1 d . .
H89A H 0.1110(12) 0.1015(12) 0.3959(6) 0.036 Uiso 1 calc R .
C90 C -0.1745(17) -0.0646(16) 0.2503(7) 0.059(6) Uiso 1 d . .
H90A H -0.2508(17) -0.0730(16) 0.2448(7) 0.088 Uiso 1 calc R .
H90B H -0.1474(17) -0.1314(16) 0.2541(7) 0.088 Uiso 1 calc R .
H90C H -0.1441(17) -0.0311(16) 0.2242(7) 0.088 Uiso 1 calc R .
Cl1 Cl 0.6332(4) 0.4103(5) 0.4909(2) 0.070(2) Uani 1 d . .
C1S C 0.5286(25) 0.4917(26) 0.4817(11) 0.111(11) Uani 1 d . .
Cl2 Cl -0.0048(13) -0.4126(13) -0.0654(6) 0.100(4) Uiso 0.50 d P 1
Cl3 Cl -0.1025(16) -0.7224(16) -0.0682(7) 0.128(6) Uiso 0.50 d P 1
C2S C -0.0113(62) -0.5856(67) -0.0760(30) 0.097(24) Uiso 0.50 d P 1
C3S C -0.0919(60) -0.5585(61) -0.0569(25) 0.107(23) Uiso 0.50 d P 1
C4S C 0.0471(54) -0.6963(53) -0.1428(24) 0.113(21) Uiso 0.50 d P 2
C5S C 0.0080(56) -0.6467(58) -0.1196(25) 0.037(17) Uiso 0.25 d P 2
C6S C -0.0008(62) -0.5722(76) -0.0955(29) 0.102(25) Uiso 0.50 d P 2
C7S C -0.0107(53) -0.5200(55) -0.0786(27) 0.094(19) Uiso 0.50 d P 2
C8S C -0.0202(41) -0.6944(39) 0.0065(18) 0.078(14) Uiso 0.50 d P 2
C9S C -0.1186(44) -0.6128(48) -0.0603(19) 0.074(15) Uiso 0.50 d P 2
C10S C -0.1037(100) -0.6237(97) -0.0101(45) 0.104(38) Uiso 0.25 d P 2

loop_
_atom_type_symbol
_atom_type_description
_atom_type_scat_dispersion_real
_atom_type_scat_dispersion_imag
_atom_type_scat_source
C C 0.0033 0.0016 'International Tables Vol C Tables 4.2.6.8 and 6.1.1.4'
H H 0.0000 0.0000 'International Tables Vol C Tables 4.2.6.8 and 6.1.1.4'
N N 0.0061 0.0033 'International Tables Vol C Tables 4.2.6.8 and 6.1.1.4'
O O 0.0106 0.0060 'International Tables Vol C Tables 4.2.6.8 and 6.1.1.4'
Cl Cl 0.1484 0.1585 'International Tables Vol C Tables 4.2.6.8 and 6.1.1.4'
Mo Mo -1.6832 0.6857 'International Tables Vol C Tables 4.2.6.8 and 6.1.1.4'
W W -0.8490 6.8722 'International Tables Vol C Tables 4.2.6.8 and 6.1.1.4'

loop_
_geom_angle_atom_site_label_1
_geom_angle_atom_site_label_2
_geom_angle_atom_site_label_3
_geom_angle
_geom_angle_site_symmetry_1
_geom_angle_site_symmetry_3
_geom_angle_publ_flag
O4 W1 O2 106.6(4) . . y
O4 W1 O3 112.8(4) . . y
O2 W1 O3 107.6(4) . . y
O4 W1 O1 107.0(4) . . y
O2 W1 O1 113.6(4) . . y
O3 W1 O1 109.3(4) . . y
O4 W1 Mo2 134.0(3) . . y
O2 W1 Mo2 39.2(3) . . y
O3 W1 Mo2 108.2(3) . . y
O1 W1 Mo2 77.3(3) . . y
O4 W1 Mo1 133.5(3) . . y
O2 W1 Mo1 77.0(3) . . y
O3 W1 Mo1 109.7(3) . . y
O1 W1 Mo1 39.2(3) . . y
Mo2 W1 Mo1 38.52(3) . . y
Mo2 Mo1 N3 92.8(3) . . y
Mo2 Mo1 N1 92.7(3) . . y
N3 Mo1 N1 92.0(5) . . y
Mo2 Mo1 N5 92.4(3) . . y
N3 Mo1 N5 94.0(5) . . y
N1 Mo1 N5 171.9(5) . . y
Mo2 Mo1 O1 100.8(3) . . y
N3 Mo1 O1 166.4(4) . . y
N1 Mo1 O1 88.3(4) . . y
N5 Mo1 O1 84.6(4) . . y
Mo2 Mo1 W1 69.93(5) . . y
N3 Mo1 W1 162.0(3) . . y
N1 Mo1 W1 84.1(3) . . y
N5 Mo1 W1 91.8(3) . . y
O1 Mo1 W1 31.4(3) . . y
N4 Mo2 Mo1 92.0(3) . . y
N4 Mo2 N2 92.6(4) . . y
Mo1 Mo2 N2 92.1(3) . . y
N4 Mo2 O2 165.4(4) . . y
Mo1 Mo2 O2 102.2(3) . . y
N2 Mo2 O2 89.9(4) . . y
N4 Mo2 N6 92.8(4) . . y
Mo1 Mo2 N6 92.4(3) . . y
N2 Mo2 N6 172.8(4) . . y
O2 Mo2 N6 83.6(4) . . y
N4 Mo2 W1 162.9(3) . . y
Mo1 Mo2 W1 71.54(5) . . y
N2 Mo2 W1 83.5(3) . . y
O2 Mo2 W1 31.7(2) . . y
N6 Mo2 W1 92.6(3) . . y
Mo4 Mo3 N9 92.1(3) . . y
Mo4 Mo3 N7 93.0(3) . . y
N9 Mo3 N7 95.3(4) . . y
Mo4 Mo3 N11 93.0(3) . . y
N9 Mo3 N11 92.2(4) . . y
N7 Mo3 N11 170.2(4) . . y
Mo4 Mo3 O3 99.6(2) . . y
N9 Mo3 O3 168.2(4) . . y
N7 Mo3 O3 85.9(4) . . y
N11 Mo3 O3 85.4(4) . . y
N10 Mo4 Mo3 92.6(3) . . y
N10 Mo4 N8 95.6(4) . . y
Mo3 Mo4 N8 91.9(3) . . y
N10 Mo4 O4 164.3(4) . . y
Mo3 Mo4 O4 103.0(3) . . y
N8 Mo4 O4 85.1(4) . . y
N10 Mo4 N12 95.1(4) . . y
Mo3 Mo4 N12 91.9(3) . . y
N8 Mo4 N12 168.4(4) . . y
O4 Mo4 N12 83.4(4) . . y
W1 O1 Mo1 109.4(5) . . y
W1 O2 Mo2 109.1(4) . . y
W1 O3 Mo3 112.0(4) . . y
W1 O4 Mo4 112.0(5) . . y
C5 O5 C8 116.8(14) . . y
C12 O6 C15 117.4(13) . . n
C23 O7 C20 117.2(15) . . n
C27 O8 C30 118.1(15) . . n
C35 O9 C38 117.9(14) . . n
C45 O10 C42 116.4(16) . . n
C50 O11 C53 117.5(13) . . n
C57 O12 C60 117.5(13) . . n
C65 O13 C68 118.0(13) . . n
C72 O14 C75 115.8(14) . . n
C80 O15 C83 115.9(13) . . n
C87 O16 C90 116.2(15) . . n
C1 N1 C2 118.4(12) . . y
C1 N1 Mo1 117.3(10) . . y
C2 N1 Mo1 124.3(9) . . y
C1 N2 C9 116.3(12) . . y
C1 N2 Mo2 117.1(9) . . y
C9 N2 Mo2 126.1(9) . . y
C16 N3 C17 118.7(12) . . y
C16 N3 Mo1 116.5(10) . . y
C17 N3 Mo1 124.8(10) . . y
C16 N4 C24 119.7(12) . . y
C16 N4 Mo2 119.0(10) . . y
C24 N4 Mo2 120.6(9) . . y
C31 N5 C32 117.6(12) . . y
C31 N5 Mo1 116.9(9) . . y
C32 N5 Mo1 124.6(9) . . y
C31 N6 C39 117.4(12) . . y
C31 N6 Mo2 117.8(10) . . y
C39 N6 Mo2 123.5(9) . . y
C46 N7 C47 118.3(12) . . y
C46 N7 Mo3 117.2(10) . . y
C47 N7 Mo3 124.1(8) . . y
C46 N8 C54 117.0(12) . . y
C46 N8 Mo4 117.3(9) . . y
C54 N8 Mo4 123.7(9) . . y
C61 N9 C62 117.0(12) . . y
C61 N9 Mo3 119.0(9) . . y
C62 N9 Mo3 123.9(9) . . y
C61 N10 C69 119.5(12) . . y
C61 N10 Mo4 118.5(9) . . y
C69 N10 Mo4 122.0(9) . . y
C76 N11 C77 119.5(12) . . y
C76 N11 Mo3 115.4(9) . . y
C77 N11 Mo3 124.8(9) . . y
C76 N12 C84 115.5(13) . . y
C76 N12 Mo4 117.4(10) . . y
C84 N12 Mo4 124.2(9) . . y
N1 C1 N2 120.7(14) . . y
C3 C2 C7 119.2(14) . . n
C3 C2 N1 118.7(13) . . n
C7 C2 N1 121.8(13) . . n
C2 C3 C4 122.2(15) . . n
C5 C4 C3 120.2(15) . . n
O5 C5 C4 126.5(15) . . n
O5 C5 C6 114.6(14) . . n
C4 C5 C6 118.9(15) . . n
C5 C6 C7 120.7(16) . . n
C2 C7 C6 118.8(15) . . n
C14 C9 C10 118.9(15) . . n
C14 C9 N2 120.9(13) . . n
C10 C9 N2 120.2(14) . . n
C9 C10 C11 121.4(16) . . n
C12 C11 C10 119.4(15) . . n
O6 C12 C11 123.9(14) . . n
O6 C12 C13 116.8(14) . . n
C11 C12 C13 119.2(15) . . n
C14 C13 C12 120.7(17) . . n
C13 C14 C9 120.3(15) . . n
N3 C16 N4 119.6(13) . . y
C22 C17 C18 116.1(14) . . n
C22 C17 N3 118.3(13) . . n
C18 C17 N3 125.7(14) . . n
C19 C18 C17 122.0(16) . . n
C20 C19 C18 119.9(16) . . n
C21 C20 C19 119.9(16) . . n
C21 C20 O7 116.7(15) . . n
C19 C20 O7 123.3(15) . . n
C20 C21 C22 120.7(17) . . n
C17 C22 C21 121.3(15) . . n
C29 C24 C25 114.0(14) . . n
C29 C24 N4 119.7(13) . . n
C25 C24 N4 126.1(13) . . n
C26 C25 C24 123.3(15) . . n
C25 C26 C27 119.5(16) . . n
C26 C27 C28 120.0(16) . . n
C26 C27 O8 125.2(15) . . n
C28 C27 O8 114.9(15) . . n
C29 C28 C27 119.4(16) . . n
C28 C29 C24 123.7(16) . . n
N6 C31 N5 119.8(13) . . y
C33 C32 C37 117.8(13) . . n
C33 C32 N5 123.5(13) . . n
C37 C32 N5 118.7(12) . . n
C34 C33 C32 120.3(15) . . n
C35 C34 C33 121.9(15) . . n
C34 C35 C36 119.0(15) . . n
C34 C35 O9 126.4(14) . . n
C36 C35 O9 114.6(14) . . n
C37 C36 C35 119.9(15) . . n
C36 C37 C32 121.0(14) . . n
C44 C39 C40 117.7(15) . . n
C44 C39 N6 119.7(13) . . n
C40 C39 N6 122.6(14) . . n
C41 C40 C39 121.6(17) . . n
C40 C41 C42 120.9(17) . . n
C43 C42 C41 120.5(17) . . n
C43 C42 O10 123.3(17) . . n
C41 C42 O10 116.3(15) . . n
C42 C43 C44 117.3(17) . . n
C39 C44 C43 122.0(15) . . n
N7 C46 N8 120.3(14) . . y
C48 C47 C52 118.4(13) . . n
C48 C47 N7 121.6(12) . . n
C52 C47 N7 119.7(13) . . n
C49 C48 C47 121.0(15) . . n
C50 C49 C48 120.2(17) . . n
C49 C50 C51 119.9(16) . . n
C49 C50 O11 116.0(15) . . n
C51 C50 O11 124.1(15) . . n
C50 C51 C52 120.3(15) . . n
C51 C52 C47 120.0(14) . . n
C59 C54 C55 116.6(14) . . n
C59 C54 N8 120.8(13) . . n
C55 C54 N8 122.5(13) . . n
C56 C55 C54 121.2(14) . . n
C57 C56 C55 121.3(15) . . n
O12 C57 C58 124.2(14) . . n
O12 C57 C56 116.2(14) . . n
C58 C57 C56 119.6(15) . . n
C57 C58 C59 119.4(15) . . n
C54 C59 C58 121.6(15) . . n
N9 C61 N10 117.7(12) . . y
C63 C62 C67 117.6(14) . . n
C63 C62 N9 124.9(13) . . n
C67 C62 N9 117.5(12) . . n
C62 C63 C64 122.2(16) . . n
C65 C64 C63 119.8(16) . . n
C64 C65 C66 121.1(16) . . n
C64 C65 O13 116.7(14) . . n
C66 C65 O13 122.1(14) . . n
C65 C66 C67 118.1(16) . . n
C62 C67 C66 121.1(15) . . n
C70 C69 C74 115.4(14) . . n
C70 C69 N10 118.8(13) . . n
C74 C69 N10 125.7(14) . . n
C71 C70 C69 122.5(15) . . n
C72 C71 C70 121.5(15) . . n
C71 C72 O14 127.7(15) . . n
C71 C72 C73 118.0(16) . . n
O14 C72 C73 114.3(15) . . n
C74 C73 C72 121.4(19) . . n
C73 C74 C69 121.1(18) . . n
N12 C76 N11 120.9(14) . . y
C82 C77 C78 116.1(14) . . n
C82 C77 N11 119.4(13) . . n
C78 C77 N11 124.4(13) . . n
C79 C78 C77 122.2(15) . . n
C78 C79 C80 120.3(15) . . n
O15 C80 C81 123.9(14) . . n
O15 C80 C79 116.6(14) . . n
C81 C80 C79 119.4(14) . . n
C82 C81 C80 118.8(14) . . n
C81 C82 C77 122.8(15) . . n
C89 C84 C85 120.5(15) . . n
C89 C84 N12 119.0(14) . . n
C85 C84 N12 120.4(13) . . n
C84 C85 C86 121.1(16) . . n
C87 C86 C85 117.7(17) . . n
C86 C87 C88 121.2(18) . . n
C86 C87 O16 123.6(17) . . n
C88 C87 O16 115.2(16) . . n
C87 C88 C89 121.4(16) . . n
C84 C89 C88 118.0(16) . . n
C1S C1S Cl1 116.4(32) 2_666 . n
C3S Cl2 C2S 33.3(25) . . n
C2S Cl3 C3S 35.0(28) . . n
C3S C2S Cl3 75.9(56) . . n
C3S C2S Cl2 68.2(54) . . n
Cl3 C2S Cl2 144.1(44) . . n
C2S C3S Cl2 78.4(56) . . n
C2S C3S Cl3 69.1(53) . . n
Cl2 C3S Cl3 147.5(39) . . n
C4S C5S C6S 156.5(92) . . n
C7S C6S C5S 176.9(100) . . n
C7S C6S C9S 73.7(79) . . n
C5S C6S C9S 104.0(70) . . n
C6S C7S C9S 80.3(85) . . n
C10S C9S C7S 108.3(65) . . n
C10S C9S C6S 120.6(66) . . n
C7S C9S C6S 26.1(29) . . n
C9S C10S C8S 115.6(88) . . n

loop_
_geom_bond_atom_site_label_1
_geom_bond_atom_site_label_2
_geom_bond_distance
_geom_bond_site_symmetry_2
_geom_bond_publ_flag
W1 O4 1.767(9) . y
W1 O2 1.775(9) . y
W1 O3 1.783(9) . y
W1 O1 1.782(9) . y
W1 Mo2 3.193(2) . y
W1 Mo1 3.225(2) . y
Mo1 Mo2 2.117(2) . y
Mo1 N3 2.131(12) . y
Mo1 N1 2.134(12) . y
Mo1 N5 2.146(12) . y
Mo1 O1 2.161(10) . y
Mo2 N4 2.090(12) . y
Mo2 N2 2.128(12) . y
Mo2 O2 2.136(9) . y
Mo2 N6 2.145(12) . y
Mo3 Mo4 2.110(2) . y
Mo3 N9 2.121(11) . y
Mo3 N7 2.131(11) . y
Mo3 N11 2.149(12) . y
Mo3 O3 2.185(9) . y
Mo4 N10 2.108(11) . y
Mo4 N8 2.129(11) . y
Mo4 O4 2.133(9) . y
Mo4 N12 2.142(12) . y
O5 C5 1.36(2) . n
O5 C8 1.43(2) . n
O6 C12 1.37(2) . n
O6 C15 1.42(2) . n
O7 C23 1.39(2) . n
O7 C20 1.39(2) . n
O8 C27 1.38(2) . n
O8 C30 1.39(2) . n
O9 C35 1.39(2) . n
O9 C38 1.40(2) . n
O10 C45 1.37(3) . n
O10 C42 1.40(2) . n
O11 C50 1.39(2) . n
O11 C53 1.43(2) . n
O12 C57 1.36(2) . n
O12 C60 1.43(2) . n
O13 C65 1.40(2) . n
O13 C68 1.40(2) . n
O14 C72 1.37(2) . n
O14 C75 1.43(2) . n
O15 C80 1.38(2) . n
O15 C83 1.40(2) . n
O16 C87 1.39(2) . n
O16 C90 1.41(2) . n
N1 C1 1.30(2) . y
N1 C2 1.43(2) . y
N2 C1 1.34(2) . y
N2 C9 1.45(2) . y
N3 C16 1.32(2) . y
N3 C17 1.40(2) . y
N4 C16 1.33(2) . y
N4 C24 1.40(2) . y
N5 C31 1.34(2) . y
N5 C32 1.44(2) . y
N6 C31 1.31(2) . y
N6 C39 1.44(2) . y
N7 C46 1.30(2) . y
N7 C47 1.44(2) . y
N8 C46 1.34(2) . y
N8 C54 1.42(2) . y
N9 C61 1.32(2) . y
N9 C62 1.45(2) . y
N10 C61 1.35(2) . y
N10 C69 1.43(2) . y
N11 C76 1.33(2) . y
N11 C77 1.42(2) . y
N12 C76 1.32(2) . y
N12 C84 1.44(2) . y
C2 C3 1.36(2) . n
C2 C7 1.39(2) . n
C3 C4 1.37(2) . n
C4 C5 1.37(2) . n
C5 C6 1.39(2) . n
C6 C7 1.41(2) . n
C9 C14 1.38(2) . n
C9 C10 1.38(2) . n
C10 C11 1.38(2) . n
C11 C12 1.38(2) . n
C12 C13 1.39(2) . n
C13 C14 1.37(2) . n
C17 C22 1.39(2) . n
C17 C18 1.39(2) . n
C18 C19 1.38(2) . n
C19 C20 1.36(2) . n
C20 C21 1.34(2) . n
C21 C22 1.39(2) . n
C24 C29 1.40(2) . n
C24 C25 1.40(2) . n
C25 C26 1.36(2) . n
C26 C27 1.37(2) . n
C27 C28 1.37(2) . n
C28 C29 1.36(2) . n
C32 C33 1.38(2) . n
C32 C37 1.39(2) . n
C33 C34 1.36(2) . n
C34 C35 1.36(2) . n
C35 C36 1.37(2) . n
C36 C37 1.38(2) . n
C39 C44 1.36(2) . n
C39 C40 1.39(2) . n
C40 C41 1.33(2) . n
C41 C42 1.38(2) . n
C42 C43 1.37(2) . n
C43 C44 1.43(2) . n
C47 C48 1.39(2) . n
C47 C52 1.39(2) . n
C48 C49 1.37(2) . n
C49 C50 1.37(2) . n
C50 C51 1.38(2) . n
C51 C52 1.39(2) . n
C54 C59 1.39(2) . n
C54 C55 1.39(2) . n
C55 C56 1.37(2) . n
C56 C57 1.37(2) . n
C57 C58 1.36(2) . n
C58 C59 1.41(2) . n
C62 C63 1.34(2) . n
C62 C67 1.39(2) . n
C63 C64 1.38(2) . n
C64 C65 1.34(2) . n
C65 C66 1.37(2) . n
C66 C67 1.40(2) . n
C69 C70 1.39(2) . n
C69 C74 1.40(2) . n
C70 C71 1.38(2) . n
C71 C72 1.33(2) . n
C72 C73 1.39(2) . n
C73 C74 1.37(3) . n
C77 C82 1.39(2) . n
C77 C78 1.40(2) . n
C78 C79 1.34(2) . n
C79 C80 1.40(2) . n
C80 C81 1.38(2) . n
C81 C82 1.37(2) . n
C84 C89 1.36(2) . n
C84 C85 1.37(2) . n
C85 C86 1.43(2) . n
C86 C87 1.35(2) . n
C87 C88 1.37(2) . n
C88 C89 1.42(2) . n
Cl1 C1S 1.76(3) . n
C1S C1S 1.35(5) 2_666 n
Cl2 C3S 2.13(8) . n
Cl2 C2S 2.25(9) . n
Cl3 C2S 2.05(8) . n
Cl3 C3S 2.13(8) . n
C2S C3S 1.26(10) . n
C4S C5S 1.09(8) . n
C5S C6S 1.20(10) . n
C6S C7S 0.85(9) . n
C6S C9S 1.90(10) . n
C7S C9S 1.85(9) . n
C8S C10S 1.50(13) . n
C9S C10S 1.46(13) . n
